data_1504685
loop_
_publ_author_name
'Ram, Ram N.'
'Manoj, T. P.'

_publ_section_title
;
 1,2-H shift in copper-chlorocarbenoid intermediate during
 CuCl/bpy-promoted stereoselective dechlorination of 2,2,2-trichloroethyl
 alkyl ethers to (Z)-1-alkoxy-2-chloroethenes.
;
_journal_issue 11
_journal_name_full 'Organic letters'
_journal_page_first 2243
_journal_page_last 2246
_journal_paper_doi 10.1021/ol8006524
_journal_volume 10
_journal_year 2008
_chemical_formula_moiety 'C9 H8 Cl N O3'
_chemical_formula_sum 'C9 H8 Cl N O3'
_chemical_formula_weight 213.61
_chemical_name_systematic
; 
 ? 
;
_space_group_IT_number 14
_symmetry_cell_setting monoclinic
_symmetry_space_group_name_Hall '-P 2ybc'
_symmetry_space_group_name_H-M 'P 1 21/c 1'
_atom_sites_solution_hydrogens geom
_atom_sites_solution_primary direct
_atom_sites_solution_secondary difmap
_audit_creation_method SHELXL-97
_cell_angle_alpha 90.00
_cell_angle_beta 91.368(3)
_cell_angle_gamma 90.00
_cell_formula_units_Z 4
_cell_length_a 3.9869(7)
_cell_length_b 13.271(2)
_cell_length_c 18.118(3)
_cell_measurement_reflns_used 2091
_cell_measurement_temperature 298(2)
_cell_measurement_theta_max 0.00
_cell_measurement_theta_min 0.00
_cell_volume 958.4(3)
_computing_cell_refinement 'Bruker SMART'
_computing_data_collection 'Bruker SMART'
_computing_data_reduction 'Bruker SAINT'
_computing_molecular_graphics 'Bruker SHELXTL'
_computing_publication_material 'Bruker SHELXTL'
_computing_structure_refinement 'SHELXL-97 (Sheldrick, 1997)'
_computing_structure_solution 'SHELXS-97 (Sheldrick, 1990)'
_diffrn_ambient_temperature 298(2)
_diffrn_measured_fraction_theta_full 1.000
_diffrn_measured_fraction_theta_max 1.000
_diffrn_measurement_device_type 'CCD area detector'
_diffrn_measurement_method 'phi and omega scans'
_diffrn_radiation_monochromator graphite
_diffrn_radiation_source 'fine-focus sealed tube'
_diffrn_radiation_type MoK\a
_diffrn_radiation_wavelength 0.71073
_diffrn_reflns_av_R_equivalents 0.0246
_diffrn_reflns_av_sigmaI/netI 0.0210
_diffrn_reflns_limit_h_max 4
_diffrn_reflns_limit_h_min -4
_diffrn_reflns_limit_k_max 16
_diffrn_reflns_limit_k_min -16
_diffrn_reflns_limit_l_max 21
_diffrn_reflns_limit_l_min -21
_diffrn_reflns_number 7032
_diffrn_reflns_theta_full 25.50
_diffrn_reflns_theta_max 25.50
_diffrn_reflns_theta_min 1.90
_exptl_absorpt_coefficient_mu 0.377
_exptl_absorpt_correction_type none
_exptl_crystal_colour COLOURLESS
_exptl_crystal_density_diffrn 1.480
_exptl_crystal_density_method 'not measured'
_exptl_crystal_description ROD
_exptl_crystal_F_000 440
_exptl_crystal_size_max 0.298
_exptl_crystal_size_mid 0.109
_exptl_crystal_size_min 0.079
_refine_diff_density_max 0.340
_refine_diff_density_min -0.217
_refine_diff_density_rms 0.042
_refine_ls_extinction_method none
_refine_ls_goodness_of_fit_ref 1.101
_refine_ls_hydrogen_treatment constr
_refine_ls_matrix_type full
_refine_ls_number_parameters 127
_refine_ls_number_reflns 1775
_refine_ls_number_restraints 0
_refine_ls_restrained_S_all 1.101
_refine_ls_R_factor_all 0.0707
_refine_ls_R_factor_gt 0.0600
_refine_ls_shift/su_max 0.006
_refine_ls_shift/su_mean 0.000
_refine_ls_structure_factor_coef Fsqd
_refine_ls_weighting_details 'calc w=1/[\s^2^(Fo^2^)+(0.0450P)^2^+0.6472P] where P=(Fo^2^+2Fc^2^)/3'
_refine_ls_weighting_scheme calc
_refine_ls_wR_factor_gt 0.1297
_refine_ls_wR_factor_ref 0.1357
_reflns_number_gt 1499
_reflns_number_total 1775
_reflns_threshold_expression >2sigma(I)
_cod_data_source_file ol8006524-file007.cif
_cod_data_source_block manojm
_cod_depositor_comments
;
The following automatic conversions were performed:

'_symmetry_cell_setting' value 'Monoclinic' changed to 'monoclinic'
according to /home/saulius/struct/CIF-dictionaries/cif_core.dic
dictionary named 'cif_core.dic' version 2.4.1 from 2010-06-29.

Automatic conversion script
Id: cif_fix_values 1715 2011-07-08 13:25:40Z adriana 
;
_cod_original_cell_volume 958.3(3)
_cod_original_sg_symbol_Hall -P2ybc
_cod_original_sg_symbol_H-M P2(1)/c
_cod_database_code 1504685

loop_
_symmetry_equiv_pos_as_xyz
'x, y, z'
'-x, y+1/2, -z+1/2'
'-x, -y, -z'
'x, -y-1/2, z-1/2'

loop_
_atom_site_label
_atom_site_type_symbol
_atom_site_fract_x
_atom_site_fract_y
_atom_site_fract_z
_atom_site_U_iso_or_equiv
_atom_site_adp_type
_atom_site_occupancy
_atom_site_symmetry_multiplicity
_atom_site_calc_flag
_atom_site_refinement_flags
Cl1 Cl 1.3005(2) 0.95177(7) 1.08992(5) 0.0810(3) Uani 1 1 d .
O1 O 0.4154(9) 0.2990(2) 0.79739(16) 0.1188(11) Uani 1 1 d .
O2 O 0.5873(8) 0.3630(2) 0.69766(14) 0.1037(9) Uani 1 1 d .
O3 O 0.9298(6) 0.70553(15) 0.99724(12) 0.0782(7) Uani 1 1 d .
N1 N 0.5489(7) 0.3661(2) 0.76385(15) 0.0722(7) Uani 1 1 d .
C1 C 0.6721(7) 0.4540(2) 0.80471(15) 0.0550(7) Uani 1 1 d .
C2 C 0.6350(7) 0.4571(2) 0.87949(16) 0.0595(7) Uani 1 1 d .
H2 H 0.5374 0.4035 0.9042 0.071 Uiso 1 1 calc R
C3 C 0.7452(7) 0.5411(2) 0.91751(15) 0.0582(7) Uani 1 1 d .
H3 H 0.7224 0.5439 0.9684 0.070 Uiso 1 1 calc R
C4 C 0.8890(6) 0.6212(2) 0.88134(14) 0.0500(6) Uani 1 1 d .
C5 C 0.9257(7) 0.6150(2) 0.80579(15) 0.0604(7) Uani 1 1 d .
H5 H 1.0254 0.6680 0.7809 0.073 Uiso 1 1 calc R
C6 C 0.8174(7) 0.5320(2) 0.76707(15) 0.0626(8) Uani 1 1 d .
H6 H 0.8417 0.5285 0.7162 0.075 Uiso 1 1 calc R
C7 C 1.0061(7) 0.7140(2) 0.92211(15) 0.0575(7) Uani 1 1 d .
H7A H 1.2463 0.7219 0.9170 0.069 Uiso 1 1 calc R
H7B H 0.8964 0.7731 0.9012 0.069 Uiso 1 1 calc R
C8 C 1.0332(9) 0.7824(2) 1.04214(18) 0.0727(9) Uani 1 1 d .
H8 H 0.9836 0.7760 1.0918 0.087 Uiso 1 1 calc R
C9 C 1.1911(7) 0.8626(2) 1.02386(17) 0.0642(8) Uani 1 1 d .
H9 H 1.2470 0.8729 0.9749 0.077 Uiso 1 1 calc R

loop_
_atom_site_aniso_label
_atom_site_aniso_U_11
_atom_site_aniso_U_22
_atom_site_aniso_U_33
_atom_site_aniso_U_23
_atom_site_aniso_U_13
_atom_site_aniso_U_12
Cl1 0.0795(6) 0.0804(6) 0.0833(6) -0.0219(4) 0.0049(4) -0.0135(4)
O1 0.181(3) 0.0810(18) 0.0946(19) -0.0122(15) 0.0083(19) -0.052(2)
O2 0.149(3) 0.0935(19) 0.0682(16) -0.0195(14) 0.0002(15) -0.0061(17)
O3 0.1098(18) 0.0636(13) 0.0616(13) -0.0036(10) 0.0113(12) -0.0214(12)
N1 0.0827(19) 0.0657(17) 0.0679(18) -0.0089(14) -0.0028(14) 0.0058(14)
C1 0.0527(15) 0.0543(16) 0.0580(16) -0.0017(13) -0.0012(12) 0.0078(13)
C2 0.0654(18) 0.0539(16) 0.0594(17) 0.0053(13) 0.0072(13) -0.0057(13)
C3 0.0623(17) 0.0629(18) 0.0498(15) 0.0033(13) 0.0074(13) -0.0043(14)
C4 0.0398(13) 0.0534(15) 0.0567(15) 0.0065(12) 0.0012(11) 0.0049(11)
C5 0.0630(17) 0.0581(17) 0.0603(17) 0.0142(14) 0.0053(13) -0.0045(14)
C6 0.0666(18) 0.074(2) 0.0478(15) 0.0052(14) 0.0041(13) 0.0062(15)
C7 0.0494(15) 0.0568(16) 0.0663(18) 0.0054(13) 0.0045(13) -0.0043(13)
C8 0.090(2) 0.069(2) 0.0595(18) 0.0007(16) 0.0086(16) -0.0057(18)
C9 0.0582(17) 0.0699(19) 0.0647(18) -0.0042(15) 0.0044(13) -0.0027(15)

loop_
_atom_type_symbol
_atom_type_description
_atom_type_scat_dispersion_real
_atom_type_scat_dispersion_imag
_atom_type_scat_source
C C 0.0033 0.0016 'International Tables Vol C Tables 4.2.6.8 and 6.1.1.4'
H H 0.0000 0.0000 'International Tables Vol C Tables 4.2.6.8 and 6.1.1.4'
N N 0.0061 0.0033 'International Tables Vol C Tables 4.2.6.8 and 6.1.1.4'
O O 0.0106 0.0060 'International Tables Vol C Tables 4.2.6.8 and 6.1.1.4'
Cl Cl 0.1484 0.1585 'International Tables Vol C Tables 4.2.6.8 and 6.1.1.4'

loop_
_geom_angle_atom_site_label_1
_geom_angle_atom_site_label_2
_geom_angle_atom_site_label_3
_geom_angle
C8 O3 C7 116.7(2)
O1 N1 O2 122.6(3)
O1 N1 C1 118.7(3)
O2 N1 C1 118.7(3)
C2 C1 C6 121.7(3)
C2 C1 N1 118.9(3)
C6 C1 N1 119.4(3)
C1 C2 C3 118.7(3)
C1 C2 H2 120.7
C3 C2 H2 120.7
C2 C3 C4 121.1(3)
C2 C3 H3 119.4
C4 C3 H3 119.4
C3 C4 C5 118.6(3)
C3 C4 C7 121.7(2)
C5 C4 C7 119.7(2)
C6 C5 C4 121.0(3)
C6 C5 H5 119.5
C4 C5 H5 119.5
C1 C6 C5 118.9(3)
C1 C6 H6 120.6
C5 C6 H6 120.6
O3 C7 C4 109.7(2)
O3 C7 H7A 109.7
C4 C7 H7A 109.7
O3 C7 H7B 109.7
C4 C7 H7B 109.7
H7A C7 H7B 108.2
C9 C8 O3 127.6(3)
C9 C8 H8 116.2
O3 C8 H8 116.2
C8 C9 Cl1 120.3(3)
C8 C9 H9 119.8
Cl1 C9 H9 119.8

loop_
_geom_bond_atom_site_label_1
_geom_bond_atom_site_label_2
_geom_bond_distance
Cl1 C9 1.731(3)
O1 N1 1.209(4)
O2 N1 1.213(3)
O3 C8 1.363(4)
O3 C7 1.406(3)
N1 C1 1.460(4)
C1 C2 1.367(4)
C1 C6 1.375(4)
C2 C3 1.377(4)
C2 H2 0.9300
C3 C4 1.381(4)
C3 H3 0.9300
C4 C5 1.383(4)
C4 C7 1.505(4)
C5 C6 1.370(4)
C5 H5 0.9300
C6 H6 0.9300
C7 H7A 0.9700
C7 H7B 0.9700
C8 C9 1.284(4)
C8 H8 0.9300
C9 H9 0.9300

loop_
_geom_torsion_atom_site_label_1
_geom_torsion_atom_site_label_2
_geom_torsion_atom_site_label_3
_geom_torsion_atom_site_label_4
_geom_torsion
O1 N1 C1 C2 0.5(4)
O2 N1 C1 C2 -178.8(3)
O1 N1 C1 C6 -178.5(3)
O2 N1 C1 C6 2.2(4)
C6 C1 C2 C3 0.4(4)
N1 C1 C2 C3 -178.6(3)
C1 C2 C3 C4 0.3(4)
C2 C3 C4 C5 -1.0(4)
C2 C3 C4 C7 179.2(3)
C3 C4 C5 C6 1.0(4)
C7 C4 C5 C6 -179.1(3)
C2 C1 C6 C5 -0.4(4)
N1 C1 C6 C5 178.6(3)
C4 C5 C6 C1 -0.4(4)
C8 O3 C7 C4 177.4(2)
C3 C4 C7 O3 -2.9(4)
C5 C4 C7 O3 177.3(2)
C7 O3 C8 C9 0.5(5)
O3 C8 C9 Cl1 -180.0(3)
